data_7018769
loop_
_publ_author_name
'Liu, Xinfang'
'Zhang, Songlin'
'Ding, Yuqiang'

_publ_section_title
;
 Synthesis, crystal structures and reactivity of copper(i) amidate
 complexes with aryl halides: insight into copper(i)-catalyzed Goldberg
 reaction
;
_journal_issue 19
_journal_name_full 'Dalton Transactions'
_journal_page_first 5897
_journal_paper_doi 10.1039/c2dt00050d
_journal_volume 41
_journal_year 2012
_chemical_formula_sum 'C42 H32 Cl Cu F3 Fe N O P2'
_chemical_formula_weight 840.47
_chemical_name_systematic
;
?
;
_space_group_IT_number 14
_symmetry_cell_setting monoclinic
_symmetry_space_group_name_Hall '-P 2yn'
_symmetry_space_group_name_H-M 'P 1 21/n 1'
_atom_sites_solution_hydrogens geom
_atom_sites_solution_primary direct
_atom_sites_solution_secondary difmap
_audit_creation_method SHELXL-97
_cell_angle_alpha 90.00
_cell_angle_beta 92.80(3)
_cell_angle_gamma 90.00
_cell_formula_units_Z 4
_cell_length_a 9.5154(19)
_cell_length_b 22.267(5)
_cell_length_c 17.178(3)
_cell_measurement_reflns_used 0
_cell_measurement_temperature 223.15
_cell_measurement_theta_max 27.4855
_cell_measurement_theta_min 3.0179
_cell_volume 3635.3(13)
_computing_cell_refinement 'CrystalClear (Rigaku Inc., 2007)'
_computing_data_collection 'CrystalClear (Rigaku Inc., 2007)'
_computing_data_reduction 'CrystalClear (Rigaku Inc., 2007)'
_computing_structure_refinement 'SHELXL-97 (Sheldrick, 1997)'
_computing_structure_solution 'SHELXS-97 (Sheldrick, 1990)'
_diffrn_ambient_temperature 223.15
_diffrn_detector_area_resol_mean 28.5714
_diffrn_measured_fraction_theta_full 0.990
_diffrn_measured_fraction_theta_max 0.990
_diffrn_measurement_device_type 'Rigaku Saturn'
_diffrn_measurement_method \w
_diffrn_radiation_monochromator graphite
_diffrn_radiation_source 'fine-focus sealed tube'
_diffrn_radiation_type MoK\a
_diffrn_radiation_wavelength 0.710747
_diffrn_reflns_av_R_equivalents 0.0391
_diffrn_reflns_av_sigmaI/netI 0.0571
_diffrn_reflns_limit_h_max 8
_diffrn_reflns_limit_h_min -12
_diffrn_reflns_limit_k_max 28
_diffrn_reflns_limit_k_min -28
_diffrn_reflns_limit_l_max 22
_diffrn_reflns_limit_l_min -22
_diffrn_reflns_number 20645
_diffrn_reflns_theta_full 27.48
_diffrn_reflns_theta_max 27.48
_diffrn_reflns_theta_min 3.02
_diffrn_standards_decay_% NONE
_exptl_absorpt_coefficient_mu 1.197
_exptl_absorpt_correction_T_max 1.0000
_exptl_absorpt_correction_T_min 0.5932
_exptl_absorpt_correction_type multi-scan
_exptl_absorpt_process_details 'Jacobson, R. (1998) Private communication'
_exptl_crystal_colour Orange
_exptl_crystal_density_diffrn 1.536
_exptl_crystal_density_method 'not measured'
_exptl_crystal_description Prism
_exptl_crystal_F_000 1712
_exptl_crystal_size_max 0.62
_exptl_crystal_size_mid 0.45
_exptl_crystal_size_min 0.18
_refine_diff_density_max 0.396
_refine_diff_density_min -0.415
_refine_diff_density_rms 0.067
_refine_ls_extinction_method none
_refine_ls_goodness_of_fit_ref 1.168
_refine_ls_hydrogen_treatment constr
_refine_ls_matrix_type full
_refine_ls_number_parameters 469
_refine_ls_number_reflns 8262
_refine_ls_number_restraints 0
_refine_ls_restrained_S_all 1.168
_refine_ls_R_factor_all 0.0717
_refine_ls_R_factor_gt 0.0566
_refine_ls_shift/su_max 0.001
_refine_ls_shift/su_mean 0.000
_refine_ls_structure_factor_coef Fsqd
_refine_ls_weighting_details 'calc w=1/[\s^2^(Fo^2^)+(0.0415P)^2^+1.3449P] where P=(Fo^2^+2Fc^2^)/3'
_refine_ls_weighting_scheme calc
_refine_ls_wR_factor_gt 0.1169
_refine_ls_wR_factor_ref 0.1249
_reflns_number_gt 6927
_reflns_number_total 8262
_reflns_threshold_expression >2sigma(I)
_cod_data_source_file c2dt00050d.txt
_cod_data_source_block lxf-29-1
_cod_depositor_comments
;
The following automatic conversions were performed:

'_symmetry_cell_setting' value 'MONOCLINIC' changed to 'monoclinic'
according to /home/saulius/struct/CIF-dictionaries/cif_core.dic
dictionary named 'cif_core.dic' version 2.4.1 from
2010-06-29.

'_exptl_absorpt_correction_type' value 'Multi-scan'
changed to 'multi-scan' according to
/home/saulius/struct/CIF-dictionaries/cif_core.dic dictionary named
'cif_core.dic' version 2.4.1 from
2010-06-29.

'_refine_ls_hydrogen_treatment' value 'CONSTR' changed
to 'constr' according to
/home/saulius/struct/CIF-dictionaries/cif_core.dic dictionary named
'cif_core.dic' version 2.4.1 from 2010-06-29.

Automatic conversion script
Id: cif_fix_values 1715 2011-07-08 13:25:40Z adriana 
;
_cod_original_cell_volume 3635.2(13)
_cod_original_sg_symbol_H-M P2(1)/N
_cod_database_code 7018769

loop_
_symmetry_equiv_pos_as_xyz
'x, y, z'
'-x+1/2, y+1/2, -z+1/2'
'-x, -y, -z'
'x-1/2, -y-1/2, z-1/2'

loop_
_atom_site_label
_atom_site_type_symbol
_atom_site_fract_x
_atom_site_fract_y
_atom_site_fract_z
_atom_site_U_iso_or_equiv
_atom_site_adp_type
_atom_site_occupancy
_atom_site_symmetry_multiplicity
_atom_site_calc_flag
_atom_site_refinement_flags
Cu Cu 0.29419(4) 0.138001(17) 0.71772(2) 0.03382(12) Uani 1 1 d .
Fe Fe 0.02521(5) 0.00590(2) 0.77286(3) 0.03474(13) Uani 1 1 d .
P1 P 0.27915(9) 0.10159(4) 0.83943(5) 0.03393(19) Uani 1 1 d .
P2 P 0.17787(9) 0.08229(4) 0.62773(5) 0.0344(2) Uani 1 1 d .
N N 0.3689(3) 0.21998(12) 0.70254(16) 0.0366(6) Uani 1 1 d .
C13 C 0.0251(3) 0.04710(15) 0.66643(18) 0.0359(7) Uani 1 1 d .
C35 C 0.2569(3) 0.26278(14) 0.69916(19) 0.0345(7) Uani 1 1 d .
C1 C 0.1104(4) 0.12187(15) 0.54011(19) 0.0393(8) Uani 1 1 d .
C36 C 0.0288(4) 0.34019(17) 0.6937(2) 0.0478(9) Uani 1 1 d .
C18 C 0.0201(4) -0.03947(16) 0.8764(2) 0.0472(9) Uani 1 1 d .
H18 H -0.0587 -0.0576 0.8962 0.057 Uiso 1 1 calc R
C19 C 0.1883(3) 0.03049(14) 0.84853(18) 0.0346(7) Uani 1 1 d .
C23 C 0.4490(4) 0.09232(17) 0.89164(19) 0.0413(8) Uani 1 1 d .
C29 C 0.1972(4) 0.14636(16) 0.9837(2) 0.0495(9) Uani 1 1 d .
H29 H 0.2626 0.1199 1.0066 0.059 Uiso 1 1 calc R
C7 C 0.4047(4) 0.00400(16) 0.6253(2) 0.0421(8) Uani 1 1 d .
H7 H 0.4407 0.0260 0.6677 0.051 Uiso 1 1 calc R
C30 C 0.1807(4) 0.14997(15) 0.90287(19) 0.0400(8) Uani 1 1 d .
C20 C 0.2193(4) -0.02429(15) 0.8093(2) 0.0410(8) Uani 1 1 d .
H20 H 0.2939 -0.0306 0.7772 0.049 Uiso 1 1 calc R
C21 C 0.0636(4) 0.02040(16) 0.88995(19) 0.0401(8) Uani 1 1 d .
H21 H 0.0190 0.0484 0.9205 0.048 Uiso 1 1 calc R
C37 C 0.1158(5) 0.33807(18) 0.7580(2) 0.0562(10) Uani 1 1 d .
H37 H 0.0994 0.3627 0.8003 0.067 Uiso 1 1 calc R
C14 C -0.1730(4) 0.0343(2) 0.7371(2) 0.0533(10) Uani 1 1 d .
H14 H -0.2477 0.0418 0.7686 0.064 Uiso 1 1 calc R
C15 C -0.0208(4) -0.01403(17) 0.6583(2) 0.0445(8) Uani 1 1 d .
H15 H 0.0215 -0.0438 0.6294 0.053 Uiso 1 1 calc R
C16 C -0.1420(4) -0.0209(2) 0.7021(2) 0.0550(10) Uani 1 1 d .
H16 H -0.1929 -0.0563 0.7069 0.066 Uiso 1 1 calc R
C8 C 0.4796(4) -0.04482(17) 0.5980(2) 0.0523(10) Uani 1 1 d .
H8 H 0.5646 -0.0560 0.6229 0.063 Uiso 1 1 calc R
C22 C 0.1161(4) -0.06718(16) 0.8279(2) 0.0486(9) Uani 1 1 d .
H22 H 0.1124 -0.1068 0.8110 0.058 Uiso 1 1 calc R
C9 C 0.2766(3) 0.01973(15) 0.58913(19) 0.0369(7) Uani 1 1 d .
C38 C 0.1685(4) 0.2665(2) 0.6346(2) 0.0601(11) Uani 1 1 d .
H38 H 0.1864 0.2428 0.5915 0.072 Uiso 1 1 calc R
C10 C 0.2260(4) -0.01258(17) 0.5244(2) 0.0473(9) Uani 1 1 d .
H10 H 0.1404 -0.0022 0.4995 0.057 Uiso 1 1 calc R
C2 C 0.0271(6) 0.1915(2) 0.4123(3) 0.0702(14) Uani 1 1 d .
H2 H -0.0017 0.2145 0.3693 0.084 Uiso 1 1 calc R
C24 C 0.6556(6) 0.1410(3) 0.9462(3) 0.0941(18) Uani 1 1 d .
H24 H 0.7037 0.1762 0.9591 0.113 Uiso 1 1 calc R
C11 C 0.3031(5) -0.06006(18) 0.4971(2) 0.0567(10) Uani 1 1 d .
H11 H 0.2700 -0.0810 0.4531 0.068 Uiso 1 1 calc R
C12 C 0.4274(4) -0.07651(18) 0.5342(3) 0.0578(11) Uani 1 1 d .
H12 H 0.4770 -0.1093 0.5162 0.069 Uiso 1 1 calc R
C17 C -0.0701(4) 0.07635(17) 0.7159(2) 0.0434(8) Uani 1 1 d .
H17 H -0.0653 0.1163 0.7315 0.052 Uiso 1 1 calc R
C3 C -0.0157(4) 0.15141(19) 0.5383(2) 0.0566(10) Uani 1 1 d .
H3 H -0.0734 0.1481 0.5803 0.068 Uiso 1 1 calc R
C25 C 0.5124(4) 0.0380(2) 0.9070(3) 0.0617(11) Uani 1 1 d .
H25 H 0.4657 0.0025 0.8934 0.074 Uiso 1 1 calc R
C31 C 0.0845(4) 0.19035(17) 0.8693(2) 0.0533(10) Uani 1 1 d .
H31 H 0.0749 0.1938 0.8154 0.064 Uiso 1 1 calc R
C4 C 0.1544(6) 0.1632(2) 0.4131(2) 0.0667(13) Uani 1 1 d .
H4 H 0.2124 0.1672 0.3714 0.080 Uiso 1 1 calc R
C5 C 0.1955(5) 0.12864(18) 0.4768(2) 0.0543(10) Uani 1 1 d .
H5 H 0.2821 0.1093 0.4775 0.065 Uiso 1 1 calc R
C26 C 0.6466(5) 0.0360(3) 0.9429(3) 0.0809(15) Uani 1 1 d .
H26 H 0.6890 -0.0010 0.9532 0.097 Uiso 1 1 calc R
C32 C 0.1164(5) 0.18210(18) 1.0301(3) 0.0602(11) Uani 1 1 d .
H32 H 0.1273 0.1796 1.0841 0.072 Uiso 1 1 calc R
C33 C 0.0027(5) 0.2256(2) 0.9158(3) 0.0688(13) Uani 1 1 d .
H33 H -0.0633 0.2519 0.8932 0.083 Uiso 1 1 calc R
C39 C 0.2292(4) 0.29932(18) 0.7610(2) 0.0549(10) Uani 1 1 d .
H39 H 0.2881 0.2979 0.8058 0.066 Uiso 1 1 calc R
C6 C -0.0591(5) 0.1867(2) 0.4737(3) 0.0732(14) Uani 1 1 d .
H6 H -0.1452 0.2066 0.4726 0.088 Uiso 1 1 calc R
C40 C 0.0530(5) 0.3043(2) 0.6311(3) 0.0778(16) Uani 1 1 d .
H40 H -0.0073 0.3053 0.5869 0.093 Uiso 1 1 calc R
C27 C 0.7166(5) 0.0872(3) 0.9630(3) 0.0818(17) Uani 1 1 d .
H27 H 0.8054 0.0854 0.9880 0.098 Uiso 1 1 calc R
C28 C 0.5236(5) 0.1439(2) 0.9103(3) 0.0761(14) Uani 1 1 d .
H28 H 0.4840 0.1812 0.8985 0.091 Uiso 1 1 calc R
C34 C 0.0200(5) 0.2213(2) 0.9961(3) 0.0683(13) Uani 1 1 d .
H34 H -0.0341 0.2453 1.0274 0.082 Uiso 1 1 calc R
Cl Cl -0.11392(13) 0.38978(6) 0.68953(8) 0.0805(4) Uani 1 1 d .
O O 0.5388(3) 0.29423(11) 0.71240(16) 0.0510(6) Uani 1 1 d .
F3 F 0.5739(3) 0.13755(10) 0.71145(19) 0.0806(8) Uani 1 1 d .
F1 F 0.7114(3) 0.20167(15) 0.7617(2) 0.1043(11) Uani 1 1 d .
F2 F 0.6815(3) 0.19790(15) 0.64097(19) 0.1081(12) Uani 1 1 d .
C41 C 0.4976(4) 0.24103(15) 0.70777(19) 0.0372(7) Uani 1 1 d .
C42 C 0.6145(4) 0.19457(17) 0.7057(2) 0.0505(9) Uani 1 1 d .

loop_
_atom_site_aniso_label
_atom_site_aniso_U_11
_atom_site_aniso_U_22
_atom_site_aniso_U_33
_atom_site_aniso_U_23
_atom_site_aniso_U_13
_atom_site_aniso_U_12
Cu 0.0329(2) 0.0299(2) 0.0385(2) 0.00246(17) -0.00024(16) -0.00062(16)
Fe 0.0329(3) 0.0351(3) 0.0363(3) 0.0010(2) 0.00261(19) -0.00386(19)
P1 0.0376(5) 0.0302(4) 0.0336(4) 0.0000(3) -0.0012(3) -0.0019(3)
P2 0.0325(5) 0.0368(4) 0.0336(4) 0.0016(4) -0.0004(3) -0.0026(3)
N 0.0343(15) 0.0313(14) 0.0440(15) 0.0028(12) -0.0002(12) 0.0005(11)
C13 0.0299(17) 0.0444(19) 0.0329(16) 0.0031(15) -0.0023(13) -0.0009(14)
C35 0.0345(17) 0.0284(15) 0.0405(17) 0.0035(14) 0.0016(13) -0.0019(13)
C1 0.041(2) 0.0414(18) 0.0352(17) 0.0001(15) -0.0039(14) -0.0101(15)
C36 0.041(2) 0.045(2) 0.058(2) -0.0028(19) 0.0047(17) 0.0079(16)
C18 0.051(2) 0.045(2) 0.046(2) 0.0123(17) 0.0010(17) -0.0121(17)
C19 0.0359(18) 0.0325(16) 0.0350(16) 0.0025(14) -0.0016(13) 0.0005(14)
C23 0.0368(19) 0.053(2) 0.0336(17) -0.0041(16) -0.0019(14) -0.0036(16)
C29 0.065(3) 0.0389(19) 0.045(2) -0.0029(17) 0.0090(18) -0.0005(17)
C7 0.0372(19) 0.048(2) 0.0417(18) 0.0047(16) 0.0039(15) -0.0019(15)
C30 0.046(2) 0.0343(17) 0.0398(18) -0.0025(15) 0.0014(15) -0.0052(15)
C20 0.042(2) 0.0338(17) 0.0474(19) 0.0018(16) -0.0010(15) 0.0046(15)
C21 0.043(2) 0.0423(18) 0.0352(17) 0.0031(15) 0.0038(14) -0.0045(15)
C37 0.067(3) 0.052(2) 0.050(2) -0.0145(19) 0.0049(19) 0.013(2)
C14 0.0276(18) 0.083(3) 0.049(2) 0.012(2) 0.0037(15) 0.0019(19)
C15 0.047(2) 0.048(2) 0.0387(18) -0.0053(16) -0.0002(15) -0.0124(17)
C16 0.046(2) 0.073(3) 0.045(2) 0.003(2) -0.0036(17) -0.023(2)
C8 0.041(2) 0.052(2) 0.064(2) 0.011(2) 0.0080(18) 0.0049(17)
C22 0.054(2) 0.0334(18) 0.058(2) 0.0052(17) -0.0035(18) -0.0034(16)
C9 0.0332(18) 0.0375(17) 0.0404(17) 0.0009(15) 0.0058(14) -0.0029(14)
C38 0.058(3) 0.069(3) 0.051(2) -0.017(2) -0.0126(19) 0.027(2)
C10 0.041(2) 0.052(2) 0.049(2) -0.0074(18) -0.0008(16) -0.0067(17)
C2 0.086(4) 0.069(3) 0.053(3) 0.027(2) -0.019(2) -0.025(3)
C24 0.055(3) 0.118(5) 0.107(4) -0.032(4) -0.021(3) -0.024(3)
C11 0.058(3) 0.053(2) 0.060(2) -0.019(2) 0.011(2) -0.007(2)
C12 0.051(3) 0.042(2) 0.082(3) -0.005(2) 0.020(2) -0.0001(18)
C17 0.0345(19) 0.048(2) 0.0471(19) 0.0082(17) -0.0015(15) 0.0084(16)
C3 0.040(2) 0.066(3) 0.063(2) 0.020(2) -0.0026(18) -0.0020(19)
C25 0.043(2) 0.063(3) 0.078(3) 0.009(2) -0.005(2) 0.006(2)
C31 0.055(3) 0.051(2) 0.053(2) -0.0055(19) 0.0013(18) 0.0072(19)
C4 0.091(4) 0.064(3) 0.044(2) 0.014(2) 0.002(2) -0.018(3)
C5 0.061(3) 0.059(2) 0.043(2) 0.0063(19) 0.0056(18) -0.005(2)
C26 0.049(3) 0.098(4) 0.095(4) 0.019(3) -0.009(3) 0.018(3)
C32 0.078(3) 0.051(2) 0.053(2) -0.009(2) 0.016(2) -0.010(2)
C33 0.062(3) 0.059(3) 0.085(3) -0.017(3) -0.001(2) 0.022(2)
C39 0.059(3) 0.060(2) 0.044(2) -0.0076(19) -0.0127(18) 0.016(2)
C6 0.055(3) 0.077(3) 0.086(3) 0.029(3) -0.021(2) -0.001(2)
C40 0.071(3) 0.099(4) 0.061(3) -0.024(3) -0.026(2) 0.046(3)
C27 0.036(2) 0.154(6) 0.055(3) -0.008(3) -0.007(2) 0.000(3)
C28 0.059(3) 0.068(3) 0.099(4) -0.003(3) -0.025(3) -0.015(2)
C34 0.072(3) 0.059(3) 0.076(3) -0.024(2) 0.025(2) 0.002(2)
Cl 0.0625(7) 0.0827(8) 0.0957(9) -0.0162(7) -0.0017(6) 0.0375(6)
O 0.0476(16) 0.0416(14) 0.0648(16) -0.0040(13) 0.0116(13) -0.0111(11)
F3 0.0518(16) 0.0438(13) 0.147(3) 0.0094(15) 0.0116(16) 0.0114(11)
F1 0.070(2) 0.103(2) 0.134(3) -0.012(2) -0.0507(19) 0.0236(17)
F2 0.105(2) 0.111(2) 0.115(2) 0.045(2) 0.069(2) 0.0581(19)
C41 0.0366(18) 0.0383(18) 0.0368(17) -0.0014(15) 0.0022(14) -0.0012(14)
C42 0.038(2) 0.052(2) 0.061(2) 0.009(2) 0.0028(18) 0.0005(17)

loop_
_atom_type_symbol
_atom_type_description
_atom_type_scat_dispersion_real
_atom_type_scat_dispersion_imag
_atom_type_scat_source
C C 0.0033 0.0016 'International Tables Vol C Tables 4.2.6.8 and 6.1.1.4'
H H 0.0000 0.0000 'International Tables Vol C Tables 4.2.6.8 and 6.1.1.4'
N N 0.0061 0.0033 'International Tables Vol C Tables 4.2.6.8 and 6.1.1.4'
O O 0.0106 0.0060 'International Tables Vol C Tables 4.2.6.8 and 6.1.1.4'
F F 0.0171 0.0103 'International Tables Vol C Tables 4.2.6.8 and 6.1.1.4'
P P 0.1023 0.0942 'International Tables Vol C Tables 4.2.6.8 and 6.1.1.4'
Cl Cl 0.1484 0.1585 'International Tables Vol C Tables 4.2.6.8 and 6.1.1.4'
Fe Fe 0.3463 0.8444 'International Tables Vol C Tables 4.2.6.8 and 6.1.1.4'
Cu Cu 0.3201 1.2651 'International Tables Vol C Tables 4.2.6.8 and 6.1.1.4'

loop_
_geom_angle_atom_site_label_1
_geom_angle_atom_site_label_2
_geom_angle_atom_site_label_3
_geom_angle
N Cu P2 126.14(8)
N Cu P1 119.55(8)
P2 Cu P1 112.99(4)
C20 Fe C17 141.05(14)
C20 Fe C16 138.99(16)
C17 Fe C16 67.93(17)
C20 Fe C15 111.87(15)
C17 Fe C15 68.62(15)
C16 Fe C15 40.51(14)
C20 Fe C13 112.57(14)
C17 Fe C13 40.96(13)
C16 Fe C13 68.45(14)
C15 Fe C13 41.06(13)
C20 Fe C18 68.27(15)
C17 Fe C18 140.15(15)
C16 Fe C18 108.78(15)
C15 Fe C18 135.73(15)
C13 Fe C18 176.77(14)
C20 Fe C19 41.02(13)
C17 Fe C19 113.85(14)
C16 Fe C19 177.04(14)
C15 Fe C19 142.04(14)
C13 Fe C19 114.48(13)
C18 Fe C19 68.30(14)
C20 Fe C22 40.60(14)
C17 Fe C22 177.84(15)
C16 Fe C22 109.92(17)
C15 Fe C22 109.71(16)
C13 Fe C22 138.55(15)
C18 Fe C22 40.16(15)
C19 Fe C22 68.32(14)
C20 Fe C21 68.62(14)
C17 Fe C21 113.77(15)
C16 Fe C21 136.50(15)
C15 Fe C21 175.86(14)
C13 Fe C21 142.92(14)
C18 Fe C21 40.28(13)
C19 Fe C21 40.84(13)
C22 Fe C21 67.80(15)
C20 Fe C14 178.48(15)
C17 Fe C14 40.47(15)
C16 Fe C14 40.14(17)
C15 Fe C14 68.20(16)
C13 Fe C14 68.55(14)
C18 Fe C14 110.56(15)
C19 Fe C14 139.74(16)
C22 Fe C14 137.89(16)
C21 Fe C14 111.19(15)
C19 P1 C23 105.88(16)
C19 P1 C30 101.73(16)
C23 P1 C30 104.01(16)
C19 P1 Cu 116.49(11)
C23 P1 Cu 113.74(12)
C30 P1 Cu 113.56(12)
C13 P2 C9 103.93(15)
C13 P2 C1 104.76(15)
C9 P2 C1 103.59(16)
C13 P2 Cu 111.52(11)
C9 P2 Cu 115.43(11)
C1 P2 Cu 116.31(11)
C41 N C35 117.2(3)
C41 N Cu 131.4(2)
C35 N Cu 110.4(2)
C17 C13 C15 107.0(3)
C17 C13 P2 124.5(3)
C15 C13 P2 128.5(3)
C17 C13 Fe 69.24(19)
C15 C13 Fe 69.42(19)
P2 C13 Fe 123.92(17)
C38 C35 C39 117.4(3)
C38 C35 N 120.2(3)
C39 C35 N 122.3(3)
C3 C1 C5 118.2(3)
C3 C1 P2 121.4(3)
C5 C1 P2 119.9(3)
C37 C36 C40 120.2(4)
C37 C36 Cl 120.0(3)
C40 C36 Cl 119.8(3)
C22 C18 C21 108.6(3)
C22 C18 Fe 70.1(2)
C21 C18 Fe 70.02(19)
C22 C18 H18 125.7
C21 C18 H18 125.7
Fe C18 H18 125.8
C21 C19 C20 107.2(3)
C21 C19 P1 126.2(3)
C20 C19 P1 126.4(3)
C21 C19 Fe 69.67(19)
C20 C19 Fe 68.94(19)
P1 C19 Fe 121.85(16)
C25 C23 C28 118.2(4)
C25 C23 P1 124.5(3)
C28 C23 P1 117.0(3)
C32 C29 C30 120.1(4)
C32 C29 H29 120.0
C30 C29 H29 120.0
C9 C7 C8 120.0(3)
C9 C7 H7 120.0
C8 C7 H7 120.0
C31 C30 C29 119.4(3)
C31 C30 P1 118.8(3)
C29 C30 P1 121.7(3)
C22 C20 C19 107.8(3)
C22 C20 Fe 70.3(2)
C19 C20 Fe 70.04(19)
C22 C20 H20 126.1
C19 C20 H20 126.1
Fe C20 H20 125.1
C18 C21 C19 108.0(3)
C18 C21 Fe 69.7(2)
C19 C21 Fe 69.49(19)
C18 C21 H21 126.0
C19 C21 H21 126.0
Fe C21 H21 126.4
C36 C37 C39 120.0(4)
C36 C37 H37 120.0
C39 C37 H37 120.0
C16 C14 C17 107.8(3)
C16 C14 Fe 69.5(2)
C17 C14 Fe 69.2(2)
C16 C14 H14 126.1
C17 C14 H14 126.1
Fe C14 H14 126.8
C16 C15 C13 107.6(3)
C16 C15 Fe 69.7(2)
C13 C15 Fe 69.52(18)
C16 C15 H15 126.2
C13 C15 H15 126.2
Fe C15 H15 126.1
C14 C16 C15 109.0(3)
C14 C16 Fe 70.3(2)
C15 C16 Fe 69.8(2)
C14 C16 H16 125.5
C15 C16 H16 125.5
Fe C16 H16 126.0
C12 C8 C7 119.8(4)
C12 C8 H8 120.1
C7 C8 H8 120.1
C18 C22 C20 108.4(3)
C18 C22 Fe 69.8(2)
C20 C22 Fe 69.07(19)
C18 C22 H22 125.8
C20 C22 H22 125.8
Fe C22 H22 126.9
C7 C9 C10 119.4(3)
C7 C9 P2 119.2(3)
C10 C9 P2 121.4(3)
C35 C38 C40 122.0(4)
C35 C38 H38 119.0
C40 C38 H38 119.0
C11 C10 C9 119.8(4)
C11 C10 H10 120.1
C9 C10 H10 120.1
C4 C2 C6 121.4(4)
C4 C2 H2 119.3
C6 C2 H2 119.3
C27 C24 C28 120.7(5)
C27 C24 H24 119.7
C28 C24 H24 119.7
C12 C11 C10 120.6(4)
C12 C11 H11 119.7
C10 C11 H11 119.7
C11 C12 C8 120.3(4)
C11 C12 H12 119.8
C8 C12 H12 119.8
C14 C17 C13 108.5(3)
C14 C17 Fe 70.4(2)
C13 C17 Fe 69.80(19)
C14 C17 H17 125.7
C13 C17 H17 125.7
Fe C17 H17 125.7
C1 C3 C6 120.7(4)
C1 C3 H3 119.6
C6 C3 H3 119.6
C23 C25 C26 120.0(4)
C23 C25 H25 120.0
C26 C25 H25 120.0
C33 C31 C30 120.3(4)
C33 C31 H31 119.8
C30 C31 H31 119.8
C2 C4 C5 118.9(4)
C2 C4 H4 120.6
C5 C4 H4 120.6
C4 C5 C1 121.7(4)
C4 C5 H5 119.1
C1 C5 H5 119.1
C27 C26 C25 121.0(5)
C27 C26 H26 119.5
C25 C26 H26 119.5
C34 C32 C29 119.9(4)
C34 C32 H32 120.0
C29 C32 H32 120.0
C34 C33 C31 119.6(4)
C34 C33 H33 120.2
C31 C33 H33 120.2
C35 C39 C37 121.4(3)
C35 C39 H39 119.3
C37 C39 H39 119.3
C2 C6 C3 119.1(4)
C2 C6 H6 120.5
C3 C6 H6 120.5
C36 C40 C38 119.0(4)
C36 C40 H40 120.5
C38 C40 H40 120.5
C26 C27 C24 119.2(4)
C26 C27 H27 120.4
C24 C27 H27 120.4
C24 C28 C23 120.9(5)
C24 C28 H28 119.6
C23 C28 H28 119.6
C32 C34 C33 120.6(4)
C32 C34 H34 119.7
C33 C34 H34 119.7
O C41 N 129.3(3)
O C41 C42 114.7(3)
N C41 C42 115.9(3)
F1 C42 F2 105.2(4)
F1 C42 F3 104.9(3)
F2 C42 F3 105.7(4)
F1 C42 C41 113.0(3)
F2 C42 C41 111.6(3)
F3 C42 C41 115.6(3)

loop_
_geom_bond_atom_site_label_1
_geom_bond_atom_site_label_2
_geom_bond_distance
Cu N 1.981(3)
Cu P2 2.2330(10)
Cu P1 2.2535(10)
Fe C20 2.035(3)
Fe C17 2.038(3)
Fe C16 2.044(4)
Fe C15 2.044(3)
Fe C13 2.046(3)
Fe C18 2.048(3)
Fe C19 2.050(3)
Fe C22 2.052(4)
Fe C21 2.052(3)
Fe C14 2.054(4)
P1 C19 1.814(3)
P1 C23 1.821(4)
P1 C30 1.824(4)
P2 C13 1.807(3)
P2 C9 1.823(3)
P2 C1 1.833(3)
N C41 1.310(4)
N C35 1.429(4)
C13 C17 1.429(5)
C13 C15 1.434(5)
C35 C38 1.361(5)
C35 C39 1.374(5)
C1 C3 1.368(5)
C1 C5 1.396(5)
C36 C37 1.349(5)
C36 C40 1.368(6)
C36 Cl 1.749(4)
C18 C22 1.408(5)
C18 C21 1.412(5)
C18 H18 0.9300
C19 C21 1.431(5)
C19 C20 1.431(4)
C23 C25 1.371(5)
C23 C28 1.381(5)
C29 C32 1.385(5)
C29 C30 1.392(5)
C29 H29 0.9300
C7 C9 1.385(5)
C7 C8 1.393(5)
C7 H7 0.9300
C30 C31 1.388(5)
C20 C22 1.418(5)
C20 H20 0.9300
C21 H21 0.9300
C37 C39 1.381(5)
C37 H37 0.9300
C14 C16 1.406(6)
C14 C17 1.415(5)
C14 H14 0.9300
C15 C16 1.415(5)
C15 H15 0.9300
C16 H16 0.9300
C8 C12 1.375(6)
C8 H8 0.9300
C22 H22 0.9300
C9 C10 1.391(5)
C38 C40 1.384(5)
C38 H38 0.9300
C10 C11 1.382(5)
C10 H10 0.9300
C2 C4 1.364(7)
C2 C6 1.372(7)
C2 H2 0.9300
C24 C27 1.356(8)
C24 C28 1.373(7)
C24 H24 0.9300
C11 C12 1.366(6)
C11 H11 0.9300
C12 H12 0.9300
C17 H17 0.9300
C3 C6 1.405(6)
C3 H3 0.9300
C25 C26 1.392(6)
C25 H25 0.9300
C31 C33 1.385(6)
C31 H31 0.9300
C4 C5 1.378(5)
C4 H4 0.9300
C5 H5 0.9300
C26 C27 1.356(8)
C26 H26 0.9300
C32 C34 1.376(6)
C32 H32 0.9300
C33 C34 1.385(6)
C33 H33 0.9300
C39 H39 0.9300
C6 H6 0.9300
C40 H40 0.9300
C27 H27 0.9300
C28 H28 0.9300
C34 H34 0.9300
O C41 1.249(4)
F3 C42 1.332(4)
F1 C42 1.309(5)
F2 C42 1.311(5)
C41 C42 1.521(5)

loop_
_geom_torsion_atom_site_label_1
_geom_torsion_atom_site_label_2
_geom_torsion_atom_site_label_3
_geom_torsion_atom_site_label_4
_geom_torsion
N Cu P1 C19 172.08(15)
P2 Cu P1 C19 4.40(13)
N Cu P1 C23 -64.33(16)
P2 Cu P1 C23 127.98(13)
N Cu P1 C30 54.37(16)
P2 Cu P1 C30 -113.31(13)
N Cu P2 C13 -135.12(15)
P1 Cu P2 C13 31.60(13)
N Cu P2 C9 106.59(15)
P1 Cu P2 C9 -86.69(12)
N Cu P2 C1 -15.09(17)
P1 Cu P2 C1 151.63(13)
P2 Cu N C41 -118.2(3)
P1 Cu N C41 75.9(3)
P2 Cu N C35 74.2(2)
P1 Cu N C35 -91.8(2)
C9 P2 C13 C17 167.5(3)
C1 P2 C13 C17 -84.1(3)
Cu P2 C13 C17 42.5(3)
C9 P2 C13 C15 -8.9(3)
C1 P2 C13 C15 99.5(3)
Cu P2 C13 C15 -133.9(3)
C9 P2 C13 Fe 80.7(2)
C1 P2 C13 Fe -170.88(19)
Cu P2 C13 Fe -44.3(2)
C20 Fe C13 C17 -143.7(2)
C16 Fe C13 C17 80.7(2)
C15 Fe C13 C17 118.4(3)
C18 Fe C13 C17 112(3)
C19 Fe C13 C17 -98.8(2)
C22 Fe C13 C17 176.8(2)
C21 Fe C13 C17 -59.7(3)
C14 Fe C13 C17 37.4(2)
C20 Fe C13 C15 97.9(2)
C17 Fe C13 C15 -118.4(3)
C16 Fe C13 C15 -37.7(2)
C18 Fe C13 C15 -6(3)
C19 Fe C13 C15 142.8(2)
C22 Fe C13 C15 58.4(3)
C21 Fe C13 C15 -178.1(2)
C14 Fe C13 C15 -81.0(2)
C20 Fe C13 P2 -25.4(3)
C17 Fe C13 P2 118.3(3)
C16 Fe C13 P2 -161.0(3)
C15 Fe C13 P2 -123.3(3)
C18 Fe C13 P2 -130(3)
C19 Fe C13 P2 19.5(3)
C22 Fe C13 P2 -64.9(3)
C21 Fe C13 P2 58.6(3)
C14 Fe C13 P2 155.7(3)
C41 N C35 C38 116.4(4)
Cu N C35 C38 -74.0(4)
C41 N C35 C39 -66.8(4)
Cu N C35 C39 102.7(3)
C13 P2 C1 C3 39.4(3)
C9 P2 C1 C3 148.1(3)
Cu P2 C1 C3 -84.2(3)
C13 P2 C1 C5 -148.5(3)
C9 P2 C1 C5 -39.8(3)
Cu P2 C1 C5 87.9(3)
C20 Fe C18 C22 -37.3(2)
C17 Fe C18 C22 176.7(2)
C16 Fe C18 C22 98.9(2)
C15 Fe C18 C22 62.2(3)
C13 Fe C18 C22 68(3)
C19 Fe C18 C22 -81.7(2)
C21 Fe C18 C22 -119.5(3)
C14 Fe C18 C22 141.6(2)
C20 Fe C18 C21 82.1(2)
C17 Fe C18 C21 -63.8(3)
C16 Fe C18 C21 -141.6(2)
C15 Fe C18 C21 -178.3(2)
C13 Fe C18 C21 -172(3)
C19 Fe C18 C21 37.8(2)
C22 Fe C18 C21 119.5(3)
C14 Fe C18 C21 -98.9(2)
C23 P1 C19 C21 113.8(3)
C30 P1 C19 C21 5.4(3)
Cu P1 C19 C21 -118.6(3)
C23 P1 C19 C20 -73.1(3)
C30 P1 C19 C20 178.5(3)
Cu P1 C19 C20 54.4(3)
C23 P1 C19 Fe -159.21(18)
C30 P1 C19 Fe 92.4(2)
Cu P1 C19 Fe -31.7(2)
C20 Fe C19 C21 -118.7(3)
C17 Fe C19 C21 99.4(2)
C16 Fe C19 C21 -27(3)
C15 Fe C19 C21 -175.3(2)
C13 Fe C19 C21 144.5(2)
C18 Fe C19 C21 -37.3(2)
C22 Fe C19 C21 -80.7(2)
C14 Fe C19 C21 59.3(3)
C17 Fe C19 C20 -141.9(2)
C16 Fe C19 C20 92(3)
C15 Fe C19 C20 -56.6(3)
C13 Fe C19 C20 -96.8(2)
C18 Fe C19 C20 81.4(2)
C22 Fe C19 C20 38.0(2)
C21 Fe C19 C20 118.7(3)
C14 Fe C19 C20 178.0(2)
C20 Fe C19 P1 120.6(3)
C17 Fe C19 P1 -21.3(2)
C16 Fe C19 P1 -148(3)
C15 Fe C19 P1 64.0(3)
C13 Fe C19 P1 23.8(2)
C18 Fe C19 P1 -158.0(2)
C22 Fe C19 P1 158.6(2)
C21 Fe C19 P1 -120.7(3)
C14 Fe C19 P1 -61.4(3)
C19 P1 C23 C25 22.2(4)
C30 P1 C23 C25 129.0(3)
Cu P1 C23 C25 -107.0(3)
C19 P1 C23 C28 -164.1(3)
C30 P1 C23 C28 -57.3(4)
Cu P1 C23 C28 66.8(4)
C32 C29 C30 C31 1.1(6)
C32 C29 C30 P1 -177.3(3)
C19 P1 C30 C31 -103.2(3)
C23 P1 C30 C31 146.9(3)
Cu P1 C30 C31 22.8(3)
C19 P1 C30 C29 75.3(3)
C23 P1 C30 C29 -34.6(3)
Cu P1 C30 C29 -158.8(3)
C21 C19 C20 C22 -1.0(4)
P1 C19 C20 C22 -175.2(2)
Fe C19 C20 C22 -60.5(2)
C21 C19 C20 Fe 59.4(2)
P1 C19 C20 Fe -114.7(3)
C17 Fe C20 C22 -177.8(2)
C16 Fe C20 C22 -57.1(3)
C15 Fe C20 C22 -95.2(2)
C13 Fe C20 C22 -139.7(2)
C18 Fe C20 C22 37.0(2)
C19 Fe C20 C22 118.4(3)
C21 Fe C20 C22 80.4(2)
C14 Fe C20 C22 -3(6)
C17 Fe C20 C19 63.8(3)
C16 Fe C20 C19 -175.5(2)
C15 Fe C20 C19 146.40(19)
C13 Fe C20 C19 101.9(2)
C18 Fe C20 C19 -81.5(2)
C22 Fe C20 C19 -118.4(3)
C21 Fe C20 C19 -38.02(19)
C14 Fe C20 C19 -121(6)
C22 C18 C21 C19 0.6(4)
Fe C18 C21 C19 -59.1(2)
C22 C18 C21 Fe 59.7(3)
C20 C19 C21 C18 0.3(4)
P1 C19 C21 C18 174.5(2)
Fe C19 C21 C18 59.2(2)
C20 C19 C21 Fe -59.0(2)
P1 C19 C21 Fe 115.2(3)
C20 Fe C21 C18 -81.2(2)
C17 Fe C21 C18 141.1(2)
C16 Fe C21 C18 58.7(3)
C15 Fe C21 C18 16(2)
C13 Fe C21 C18 179.3(2)
C19 Fe C21 C18 -119.4(3)
C22 Fe C21 C18 -37.3(2)
C14 Fe C21 C18 97.2(3)
C20 Fe C21 C19 38.19(19)
C17 Fe C21 C19 -99.6(2)
C16 Fe C21 C19 178.1(2)
C15 Fe C21 C19 136(2)
C13 Fe C21 C19 -61.3(3)
C18 Fe C21 C19 119.4(3)
C22 Fe C21 C19 82.1(2)
C14 Fe C21 C19 -143.4(2)
C40 C36 C37 C39 -0.4(7)
Cl C36 C37 C39 -179.4(3)
C20 Fe C14 C16 -56(6)
C17 Fe C14 C16 119.5(3)
C15 Fe C14 C16 37.3(2)
C13 Fe C14 C16 81.6(2)
C18 Fe C14 C16 -95.1(2)
C19 Fe C14 C16 -175.4(2)
C22 Fe C14 C16 -58.4(3)
C21 Fe C14 C16 -138.3(2)
C20 Fe C14 C17 -175(49)
C16 Fe C14 C17 -119.5(3)
C15 Fe C14 C17 -82.2(2)
C13 Fe C14 C17 -37.9(2)
C18 Fe C14 C17 145.5(2)
C19 Fe C14 C17 65.1(3)
C22 Fe C14 C17 -177.9(2)
C21 Fe C14 C17 102.2(2)
C17 C13 C15 C16 0.2(4)
P2 C13 C15 C16 177.1(3)
Fe C13 C15 C16 59.6(2)
C17 C13 C15 Fe -59.3(2)
P2 C13 C15 Fe 117.6(3)
C20 Fe C15 C16 141.4(2)
C17 Fe C15 C16 -80.6(3)
C13 Fe C15 C16 -118.9(3)
C18 Fe C15 C16 60.6(3)
C19 Fe C15 C16 177.6(2)
C22 Fe C15 C16 97.9(3)
C21 Fe C15 C16 45(2)
C14 Fe C15 C16 -36.9(2)
C20 Fe C15 C13 -99.7(2)
C17 Fe C15 C13 38.3(2)
C16 Fe C15 C13 118.9(3)
C18 Fe C15 C13 179.5(2)
C19 Fe C15 C13 -63.5(3)
C22 Fe C15 C13 -143.2(2)
C21 Fe C15 C13 164(2)
C14 Fe C15 C13 81.9(2)
C17 C14 C16 C15 -0.5(4)
Fe C14 C16 C15 -59.2(3)
C17 C14 C16 Fe 58.7(2)
C13 C15 C16 C14 0.1(4)
Fe C15 C16 C14 59.5(3)
C13 C15 C16 Fe -59.4(2)
C20 Fe C16 C14 178.1(2)
C17 Fe C16 C14 -37.6(2)
C15 Fe C16 C14 -120.1(3)
C13 Fe C16 C14 -81.9(2)
C18 Fe C16 C14 99.9(2)
C19 Fe C16 C14 90(3)
C22 Fe C16 C14 142.6(2)
C21 Fe C16 C14 64.2(3)
C20 Fe C16 C15 -61.9(3)
C17 Fe C16 C15 82.5(2)
C13 Fe C16 C15 38.2(2)
C18 Fe C16 C15 -140.0(2)
C19 Fe C16 C15 -150(3)
C22 Fe C16 C15 -97.4(3)
C21 Fe C16 C15 -175.7(2)
C14 Fe C16 C15 120.1(3)
C9 C7 C8 C12 1.4(5)
C21 C18 C22 C20 -1.2(4)
Fe C18 C22 C20 58.4(3)
C21 C18 C22 Fe -59.7(2)
C19 C20 C22 C18 1.4(4)
Fe C20 C22 C18 -58.9(3)
C19 C20 C22 Fe 60.3(2)
C20 Fe C22 C18 120.0(3)
C17 Fe C22 C18 -100(4)
C16 Fe C22 C18 -95.8(2)
C15 Fe C22 C18 -139.0(2)
C13 Fe C22 C18 -175.5(2)
C19 Fe C22 C18 81.6(2)
C21 Fe C22 C18 37.4(2)
C14 Fe C22 C18 -60.1(3)
C17 Fe C22 C20 140(4)
C16 Fe C22 C20 144.1(2)
C15 Fe C22 C20 101.0(2)
C13 Fe C22 C20 64.5(3)
C18 Fe C22 C20 -120.0(3)
C19 Fe C22 C20 -38.4(2)
C21 Fe C22 C20 -82.6(2)
C14 Fe C22 C20 179.9(2)
C8 C7 C9 C10 -1.8(5)
C8 C7 C9 P2 178.1(3)
C13 P2 C9 C7 -111.8(3)
C1 P2 C9 C7 139.0(3)
Cu P2 C9 C7 10.7(3)
C13 P2 C9 C10 68.1(3)
C1 P2 C9 C10 -41.2(3)
Cu P2 C9 C10 -169.5(2)
C39 C35 C38 C40 -1.5(7)
N C35 C38 C40 175.4(4)
C7 C9 C10 C11 0.4(5)
P2 C9 C10 C11 -179.4(3)
C9 C10 C11 C12 1.4(6)
C10 C11 C12 C8 -1.9(6)
C7 C8 C12 C11 0.5(6)
C16 C14 C17 C13 0.6(4)
Fe C14 C17 C13 59.6(2)
C16 C14 C17 Fe -59.0(3)
C15 C13 C17 C14 -0.5(4)
P2 C13 C17 C14 -177.6(2)
Fe C13 C17 C14 -59.9(2)
C15 C13 C17 Fe 59.4(2)
P2 C13 C17 Fe -117.6(2)
C20 Fe C17 C14 179.8(2)
C16 Fe C17 C14 37.3(2)
C15 Fe C17 C14 81.0(2)
C13 Fe C17 C14 119.4(3)
C18 Fe C17 C14 -55.9(3)
C19 Fe C17 C14 -140.1(2)
C22 Fe C17 C14 41(4)
C21 Fe C17 C14 -95.3(2)
C20 Fe C17 C13 60.4(3)
C16 Fe C17 C13 -82.1(2)
C15 Fe C17 C13 -38.3(2)
C18 Fe C17 C13 -175.3(2)
C19 Fe C17 C13 100.5(2)
C22 Fe C17 C13 -78(4)
C21 Fe C17 C13 145.3(2)
C14 Fe C17 C13 -119.4(3)
C5 C1 C3 C6 1.1(6)
P2 C1 C3 C6 173.3(3)
C28 C23 C25 C26 2.1(7)
P1 C23 C25 C26 175.8(3)
C29 C30 C31 C33 -1.8(6)
P1 C30 C31 C33 176.7(3)
C6 C2 C4 C5 0.8(7)
C2 C4 C5 C1 0.0(6)
C3 C1 C5 C4 -1.0(6)
P2 C1 C5 C4 -173.3(3)
C23 C25 C26 C27 -0.1(8)
C30 C29 C32 C34 -0.2(6)
C30 C31 C33 C34 1.6(7)
C38 C35 C39 C37 0.3(6)
N C35 C39 C37 -176.5(4)
C36 C37 C39 C35 0.6(7)
C4 C2 C6 C3 -0.7(7)
C1 C3 C6 C2 -0.3(7)
C37 C36 C40 C38 -0.7(8)
Cl C36 C40 C38 178.3(4)
C35 C38 C40 C36 1.7(8)
C25 C26 C27 C24 -1.4(8)
C28 C24 C27 C26 1.0(9)
C27 C24 C28 C23 1.1(9)
C25 C23 C28 C24 -2.6(7)
P1 C23 C28 C24 -176.7(4)
C29 C32 C34 C33 0.0(7)
C31 C33 C34 C32 -0.7(7)
C35 N C41 O 2.1(5)
Cu N C41 O -164.8(3)
C35 N C41 C42 -176.0(3)
Cu N C41 C42 17.0(5)
O C41 C42 F1 50.4(5)
N C41 C42 F1 -131.2(4)
O C41 C42 F2 -67.9(5)
N C41 C42 F2 110.5(4)
O C41 C42 F3 171.3(3)
N C41 C42 F3 -10.3(5)
